data_2022772
loop_
_publ_author_name
'Palacios Rodr&#xed;guez, Jos&#xe9; Carlos'
'Mendoza, Angel'
'Sosa Rivadeneyra, Martha'
'Bern&#xe8;s, Sylvain'

_publ_section_title
;
 2-[3-(1<i>H</i>-Benzimidazol-2-yl)prop-yl]-1<i>H</i>-benzimidazol-3-ium
 3,4,5-tri-hydroxy-benzoate-1,3-bis-(1<i>H</i>-benzimidazol-2-yl)propane-ethyl
 acetate (2/1/2.94): co-crystallization between a salt, a neutral
 mol-ecule and a solvent.
;
_journal_coeditor_code WM5683
_journal_issue 'Pt 6'
_journal_name_full 'Acta crystallographica. Section E, Crystallographic communications'
_journal_page_first 562
_journal_page_last 566
_journal_paper_doi 10.1107/S2056989023004279
_journal_volume 79
_journal_year 2023
_chemical_formula_iupac '2C17 H17 N4 +, 2C7 H5 O5 -, C17 H16 N4'
_chemical_formula_moiety '2(C17 H17 N4 +), 2(C7 H5 O5 -), C17 H16 N4'
_chemical_formula_sum 'C65 H60 N12 O10'
_chemical_formula_weight 1169.25
_chemical_name_systematic
;
2-[3-(1<i>H</i>-Benzimidazol-2-yl)propyl]-1<i>H</i>-benzimidazol-3-ium
3,4,5-trihydroxybenzoate--1,3-bis(1<i>H</i>-benzimidazol-2-yl)propane--ethyl
acetate (2/1/2.94)
;
_space_group_crystal_system monoclinic
_space_group_IT_number 15
_space_group_name_Hall '-I 2ya'
_space_group_name_H-M_alt 'I 1 2/a 1'
_atom_sites_solution_hydrogens mixed
_atom_sites_solution_primary dual
_atom_sites_solution_secondary difmap
_audit_creation_method SHELXL-2018/3
_cell_angle_alpha 90
_cell_angle_beta 105.2162(11)
_cell_angle_gamma 90
_cell_formula_units_Z 4
_cell_length_a 16.82625(15)
_cell_length_b 16.73298(17)
_cell_length_c 26.7833(3)
_cell_measurement_reflns_used 53060
_cell_measurement_temperature 295.0(10)
_cell_measurement_theta_max 33.6450
_cell_measurement_theta_min 1.5200
_cell_volume 7276.56(13)
_computing_cell_refinement
;
CrysAlisPro (Rigaku OD, 2022)
;
_computing_data_collection
;
CrysAlisPro (Rigaku OD, 2022)
;
_computing_data_reduction
;
CrysAlisPro (Rigaku OD, 2022)
;
_computing_molecular_graphics
;
XP in SHELXTL-Plus (Sheldrick, 2008), Mercury (Macrae <i>et al.</i>,
2020) and
CrystalExplorer (Spackman <i>et al.</i>,  2021)
;
_computing_publication_material
;
PublCif (Westrip, 2010)
;
_computing_structure_refinement
;
<i>SHELXL2018/3</i> (Sheldrick, 2015b)
;
_computing_structure_solution
;
<i>SHELXT2018/2</i> (Sheldrick, 2015a)
;
_diffrn_ambient_temperature 295.0(10)
_diffrn_detector 'CCD plate'
_diffrn_detector_area_resol_mean 10.5564
_diffrn_measured_fraction_theta_full 0.999
_diffrn_measured_fraction_theta_max 1.000
_diffrn_measurement_device 'four-circle diffractometer'
_diffrn_measurement_device_type 'Xcalibur, Atlas, Gemini'
_diffrn_measurement_method '\w scans'
_diffrn_radiation_monochromator graphite
_diffrn_radiation_probe x-ray
_diffrn_radiation_type MoK\a
_diffrn_radiation_wavelength 0.71073
_diffrn_reflns_av_R_equivalents 0.0638
_diffrn_reflns_av_unetI/netI 0.0199
_diffrn_reflns_limit_h_max 24
_diffrn_reflns_limit_h_min -24
_diffrn_reflns_limit_k_max 23
_diffrn_reflns_limit_k_min -23
_diffrn_reflns_limit_l_max 38
_diffrn_reflns_limit_l_min -38
_diffrn_reflns_number 188774
_diffrn_reflns_theta_full 25.242
_diffrn_reflns_theta_max 30.507
_diffrn_reflns_theta_min 1.576
_diffrn_source 'fine-focus sealed X-ray tube'
_exptl_absorpt_coefficient_mu 0.074
_exptl_absorpt_correction_T_max 1.000
_exptl_absorpt_correction_T_min 0.761
_exptl_absorpt_correction_type gaussian
_exptl_absorpt_process_details
;
(CrysAlisPro; Rigaku OD, 2022)
;
_exptl_crystal_colour purple
_exptl_crystal_density_diffrn 1.067
_exptl_crystal_description block
_exptl_crystal_F_000 2456
_exptl_crystal_size_max 0.600
_exptl_crystal_size_mid 0.480
_exptl_crystal_size_min 0.370
_refine_diff_density_max 0.301
_refine_diff_density_min -0.181
_refine_ls_extinction_method none
_refine_ls_goodness_of_fit_ref 1.062
_refine_ls_hydrogen_treatment mixed
_refine_ls_matrix_type full
_refine_ls_number_constraints 0
_refine_ls_number_parameters 414
_refine_ls_number_reflns 11088
_refine_ls_number_restraints 0
_refine_ls_restrained_S_all 1.062
_refine_ls_R_factor_all 0.0661
_refine_ls_R_factor_gt 0.0494
_refine_ls_shift/su_max 0.001
_refine_ls_shift/su_mean 0.000
_refine_ls_structure_factor_coef Fsqd
_refine_ls_weighting_details 'w=1/[\s^2^(Fo^2^)+(0.0782P)^2^+1.8337P] where P=(Fo^2^+2Fc^2^)/3'
_refine_ls_weighting_scheme calc
_refine_ls_wR_factor_gt 0.1373
_refine_ls_wR_factor_ref 0.1493
_reflns_number_gt 8064
_reflns_number_total 11088
_reflns_threshold_expression 'I > 2\s(I)'
_cod_data_source_file wm5683sup1.cif
_cod_data_source_block I
_cod_depositor_comments 'Adding full bibliography for 2022772.cif.'
_cod_original_cell_volume 7276.57(14)
_cod_original_sg_symbol_H-M 'I 2/a'
_cod_database_code 2022772
_cod_database_fobs_code 2022772
_shelx_estimated_absorpt_t_min 0.956
_shelx_estimated_absorpt_t_max 0.973

loop_
_space_group_symop_operation_xyz
'x, y, z'
'-x+1/2, y, -z'
'x+1/2, y+1/2, z+1/2'
'-x+1, y+1/2, -z+1/2'
'-x, -y, -z'
'x-1/2, -y, z'
'-x+1/2, -y+1/2, -z+1/2'
'x, -y+1/2, z+1/2'

loop_
_atom_site_type_symbol
_atom_site_label
_atom_site_fract_x
_atom_site_fract_y
_atom_site_fract_z
_atom_site_U_iso_or_equiv
_atom_site_adp_type
_atom_site_calc_flag
_atom_site_occupancy
_atom_site_disorder_assembly
_atom_site_disorder_group
N N1 0.62719(6) 0.20714(6) 0.69126(4) 0.0409(2) Uani d 1 . .
N N2 0.70426(6) 0.31366(7) 0.68709(4) 0.0415(2) Uani d 1 . .
H H2 0.7153(9) 0.3686(10) 0.6889(6) 0.050 Uiso d 1 . .
N N3 0.29155(6) 0.28875(6) 0.65905(4) 0.0410(2) Uani d 1 . .
H H3 0.2821(9) 0.3375(10) 0.6465(6) 0.049 Uiso d 1 . .
N N4 0.35419(6) 0.17996(6) 0.69126(5) 0.0456(3) Uani d 1 . .
H H4 0.3956(10) 0.1491(10) 0.7050(6) 0.055 Uiso d 1 . .
C C1 0.63565(6) 0.28528(7) 0.69822(4) 0.0369(2) Uani d 1 . .
C C2 0.69506(7) 0.18377(8) 0.67405(5) 0.0417(3) Uani d 1 . .
C C3 0.71780(10) 0.10890(10) 0.66007(7) 0.0588(4) Uani d 1 . .
H H3A 0.686161 0.063838 0.661591 0.071 Uiso calc 1 . .
C C4 0.78909(12) 0.10380(12) 0.64384(8) 0.0715(5) Uani d 1 . .
H H4A 0.805713 0.054293 0.634429 0.086 Uiso calc 1 . .
C C5 0.83663(11) 0.17096(12) 0.64124(7) 0.0710(5) Uani d 1 . .
H H5 0.884062 0.165163 0.629939 0.085 Uiso calc 1 . .
C C6 0.81553(9) 0.24544(11) 0.65486(6) 0.0586(4) Uani d 1 . .
H H6 0.847519 0.290187 0.653195 0.070 Uiso calc 1 . .
C C7 0.74379(7) 0.25066(8) 0.67130(5) 0.0420(3) Uani d 1 . .
C C8 0.58072(7) 0.34195(8) 0.71577(6) 0.0454(3) Uani d 1 . .
H H8A 0.570693 0.387335 0.692415 0.055 Uiso calc 1 . .
H H8B 0.609617 0.361623 0.749748 0.055 Uiso calc 1 . .
C C9 0.49824(7) 0.30894(8) 0.71883(5) 0.0458(3) Uani d 1 . .
H H9A 0.469890 0.349272 0.733691 0.055 Uiso calc 1 . .
H H9B 0.507561 0.263106 0.741808 0.055 Uiso calc 1 . .
C C10 0.44301(7) 0.28374(8) 0.66621(6) 0.0454(3) Uani d 1 . .
H H10A 0.432614 0.329527 0.643194 0.055 Uiso calc 1 . .
H H10B 0.471005 0.243466 0.651070 0.055 Uiso calc 1 . .
C C11 0.36365(7) 0.25125(7) 0.67136(5) 0.0410(3) Uani d 1 . .
C C12 0.23293(7) 0.24029(7) 0.67147(5) 0.0403(3) Uani d 1 . .
C C13 0.14945(8) 0.25199(9) 0.66602(6) 0.0542(4) Uani d 1 . .
H H13 0.123234 0.299434 0.653072 0.065 Uiso calc 1 . .
C C14 0.10775(9) 0.18973(11) 0.68079(7) 0.0650(4) Uani d 1 . .
H H14 0.051424 0.194600 0.677015 0.078 Uiso calc 1 . .
C C15 0.14755(9) 0.11917(10) 0.70137(7) 0.0637(4) Uani d 1 . .
H H15 0.116961 0.078516 0.711040 0.076 Uiso calc 1 . .
C C16 0.23059(8) 0.10804(9) 0.70774(6) 0.0536(3) Uani d 1 . .
H H16 0.257062 0.061314 0.721899 0.064 Uiso calc 1 . .
C C17 0.27263(7) 0.17010(8) 0.69195(5) 0.0422(3) Uani d 1 . .
N N5 0.45349(6) 0.41770(7) 0.53870(4) 0.0448(3) Uani d 1 . .
N N6 0.41648(6) 0.41115(7) 0.45294(4) 0.0386(2) Uani d 1 . .
H H6A 0.3833(9) 0.4196(9) 0.4214(6) 0.046 Uiso d 1 . .
C C18 0.39799(6) 0.43829(7) 0.49600(4) 0.0363(2) Uani d 1 . .
C C19 0.51184(7) 0.37344(8) 0.52212(5) 0.0427(3) Uani d 1 . .
C C20 0.58383(9) 0.33716(11) 0.55080(6) 0.0620(4) Uani d 1 . .
H H20 0.599317 0.339769 0.586743 0.074 Uiso calc 1 . .
C C21 0.63136(10) 0.29722(12) 0.52407(7) 0.0707(5) Uani d 1 . .
H H21 0.679105 0.271436 0.542360 0.085 Uiso calc 1 . .
C C22 0.60934(9) 0.29471(11) 0.47023(7) 0.0655(4) Uani d 1 . .
H H22 0.643155 0.267777 0.453395 0.079 Uiso calc 1 . .
C C23 0.53885(8) 0.33102(10) 0.44121(6) 0.0533(3) Uani d 1 . .
H H23 0.524628 0.329751 0.405239 0.064 Uiso calc 1 . .
C C24 0.48992(6) 0.36969(8) 0.46827(5) 0.0392(3) Uani d 1 . .
C C25 0.32225(6) 0.48543(8) 0.49463(5) 0.0398(3) Uani d 1 . .
H H25A 0.306067 0.514498 0.462208 0.048 Uiso calc 1 . .
H H25B 0.334742 0.524315 0.522463 0.048 Uiso calc 1 . .
C C26 0.250000 0.43372(11) 0.500000 0.0390(3) Uani d 1 . .
H H26A 0.232262 0.399658 0.469816 0.047 Uiso calc 0.5 . .
H H26B 0.267739 0.399662 0.530185 0.047 Uiso calc 0.5 . .
C C27 0.24259(6) 0.48453(6) 0.66505(4) 0.0286(2) Uani d 1 . .
O O1 0.22012(4) 0.42873(5) 0.63255(3) 0.03592(18) Uani d 1 . .
O O2 0.19661(4) 0.51802(5) 0.68876(4) 0.0406(2) Uani d 1 . .
C C28 0.33088(5) 0.51107(6) 0.67702(4) 0.0279(2) Uani d 1 . .
C C29 0.36507(6) 0.55315(6) 0.72219(4) 0.0301(2) Uani d 1 . .
H H29 0.332142 0.568311 0.743553 0.036 Uiso calc 1 . .
C C30 0.44827(6) 0.57278(6) 0.73570(4) 0.0304(2) Uani d 1 . .
O O30 0.48495(5) 0.61169(5) 0.78071(4) 0.0434(2) Uani d 1 . .
H H30 0.4435(11) 0.6401(11) 0.7912(6) 0.065 Uiso d 1 . .
C C31 0.49785(6) 0.55062(6) 0.70354(4) 0.0305(2) Uani d 1 . .
O O31 0.57953(4) 0.56927(6) 0.71834(4) 0.0422(2) Uani d 1 . .
H H31 0.6076(11) 0.5401(10) 0.7008(7) 0.063 Uiso d 1 . .
C C32 0.46247(6) 0.51162(7) 0.65697(4) 0.0307(2) Uani d 1 . .
O O32 0.51369(5) 0.49489(6) 0.62700(3) 0.0442(2) Uani d 1 . .
H H32 0.4854(11) 0.4668(11) 0.5968(7) 0.066 Uiso d 1 . .
C C33 0.37932(6) 0.49074(7) 0.64409(4) 0.0307(2) Uani d 1 . .
H H33 0.356292 0.463270 0.613533 0.037 Uiso calc 1 . .

loop_
_atom_site_aniso_label
_atom_site_aniso_U_11
_atom_site_aniso_U_22
_atom_site_aniso_U_33
_atom_site_aniso_U_12
_atom_site_aniso_U_13
_atom_site_aniso_U_23
N1 0.0334(5) 0.0412(5) 0.0503(6) -0.0029(4) 0.0148(4) 0.0086(4)
N2 0.0328(5) 0.0429(5) 0.0490(6) -0.0068(4) 0.0112(4) 0.0071(4)
N3 0.0297(4) 0.0356(5) 0.0566(6) 0.0051(4) 0.0091(4) 0.0087(4)
N4 0.0278(4) 0.0397(5) 0.0654(7) 0.0072(4) 0.0054(4) 0.0122(5)
C1 0.0278(5) 0.0421(6) 0.0392(6) -0.0040(4) 0.0059(4) 0.0085(5)
C2 0.0363(6) 0.0467(6) 0.0437(6) -0.0009(5) 0.0132(5) 0.0077(5)
C3 0.0602(9) 0.0508(8) 0.0708(10) 0.0004(7) 0.0269(8) 0.0013(7)
C4 0.0716(11) 0.0710(11) 0.0812(12) 0.0131(9) 0.0368(9) -0.0051(9)
C5 0.0561(9) 0.0932(13) 0.0751(11) 0.0046(9) 0.0373(8) -0.0008(10)
C6 0.0445(7) 0.0755(10) 0.0628(9) -0.0070(7) 0.0264(7) 0.0043(8)
C7 0.0346(5) 0.0511(7) 0.0410(6) -0.0033(5) 0.0112(5) 0.0090(5)
C8 0.0349(6) 0.0421(6) 0.0598(8) -0.0039(5) 0.0132(5) -0.0001(6)
C9 0.0343(6) 0.0468(7) 0.0581(8) -0.0011(5) 0.0155(5) 0.0017(6)
C10 0.0303(5) 0.0464(7) 0.0587(8) 0.0019(5) 0.0101(5) 0.0086(6)
C11 0.0274(5) 0.0401(6) 0.0524(7) 0.0047(4) 0.0051(5) 0.0052(5)
C12 0.0293(5) 0.0403(6) 0.0501(7) 0.0040(4) 0.0084(5) 0.0056(5)
C13 0.0334(6) 0.0585(8) 0.0719(9) 0.0114(6) 0.0159(6) 0.0165(7)
C14 0.0340(6) 0.0784(11) 0.0854(11) 0.0052(6) 0.0205(7) 0.0242(9)
C15 0.0445(7) 0.0668(10) 0.0807(11) -0.0059(7) 0.0181(7) 0.0238(8)
C16 0.0434(7) 0.0478(7) 0.0665(9) 0.0008(6) 0.0093(6) 0.0170(6)
C17 0.0304(5) 0.0422(6) 0.0505(7) 0.0031(4) 0.0047(5) 0.0062(5)
N5 0.0292(4) 0.0697(7) 0.0353(5) 0.0067(4) 0.0078(4) -0.0058(5)
N6 0.0260(4) 0.0542(6) 0.0341(5) 0.0023(4) 0.0056(4) -0.0030(4)
C18 0.0233(4) 0.0482(6) 0.0383(6) -0.0028(4) 0.0096(4) -0.0035(5)
C19 0.0271(5) 0.0609(8) 0.0392(6) 0.0048(5) 0.0074(4) -0.0040(5)
C20 0.0398(7) 0.0968(12) 0.0447(7) 0.0201(7) 0.0025(6) 0.0013(8)
C21 0.0443(7) 0.0944(13) 0.0682(10) 0.0301(8) 0.0057(7) -0.0013(9)
C22 0.0461(7) 0.0837(11) 0.0679(10) 0.0210(7) 0.0172(7) -0.0135(8)
C23 0.0434(7) 0.0711(9) 0.0458(7) 0.0088(6) 0.0126(5) -0.0130(6)
C24 0.0274(5) 0.0507(7) 0.0384(6) 0.0014(4) 0.0066(4) -0.0054(5)
C25 0.0251(5) 0.0489(7) 0.0473(7) 0.0008(4) 0.0130(4) -0.0009(5)
C26 0.0233(6) 0.0469(9) 0.0475(9) 0.000 0.0106(6) 0.000
C27 0.0185(4) 0.0291(5) 0.0372(5) 0.0008(3) 0.0053(4) 0.0035(4)
O1 0.0221(3) 0.0364(4) 0.0450(4) -0.0009(3) 0.0012(3) -0.0033(3)
O2 0.0209(3) 0.0428(4) 0.0608(5) -0.0012(3) 0.0156(3) -0.0077(4)
C28 0.0174(4) 0.0298(5) 0.0366(5) 0.0004(3) 0.0070(3) 0.0014(4)
C29 0.0203(4) 0.0318(5) 0.0403(5) 0.0004(3) 0.0116(4) -0.0040(4)
C30 0.0217(4) 0.0303(5) 0.0391(5) -0.0007(3) 0.0078(4) -0.0061(4)
O30 0.0251(4) 0.0513(5) 0.0539(5) -0.0036(3) 0.0104(3) -0.0250(4)
C31 0.0180(4) 0.0323(5) 0.0418(6) -0.0009(3) 0.0086(4) -0.0024(4)
O31 0.0183(3) 0.0525(5) 0.0571(5) -0.0054(3) 0.0124(3) -0.0179(4)
C32 0.0202(4) 0.0394(5) 0.0340(5) 0.0008(4) 0.0096(4) -0.0001(4)
O32 0.0231(3) 0.0740(6) 0.0385(4) -0.0028(4) 0.0137(3) -0.0109(4)
C33 0.0210(4) 0.0388(5) 0.0317(5) -0.0007(4) 0.0057(4) -0.0024(4)

loop_
_atom_type_symbol
_atom_type_description
_atom_type_scat_dispersion_real
_atom_type_scat_dispersion_imag
_atom_type_scat_source
C C 0.0033 0.0016 'International Tables Vol C Tables 4.2.6.8 and 6.1.1.4'
H H 0.0000 0.0000 'International Tables Vol C Tables 4.2.6.8 and 6.1.1.4'
N N 0.0061 0.0033 'International Tables Vol C Tables 4.2.6.8 and 6.1.1.4'
O O 0.0106 0.0060 'International Tables Vol C Tables 4.2.6.8 and 6.1.1.4'

loop_
_exptl_crystal_face_index_h
_exptl_crystal_face_index_k
_exptl_crystal_face_index_l
_exptl_crystal_face_perp_dist
-1 -19 23 0.1472
7 -17 20 0.1344
22 -3 3 0.2578
21 10 -13 0.2800
6 19 -23 0.2319
1 19 -23 0.2162
-7 17 -20 0.2426
-19 9 -10 0.2770
-23 1 0 0.2954
-23 -5 7 0.3051
-5 -16 -23 0.1994
-22 -2 21 0.2512
20 -3 -27 0.3538
15 -18 -8 0.2158
-1 -24 -1 0.2024
7 23 -2 0.2016
-11 21 6 0.2865
-21 11 11 0.2911
10 20 -14 0.1820
-11 2 -28 0.2295
-8 -8 35 0.1914
-1 -7 35 0.2091
-2 6 -34 0.2770
-17 1 33 0.1983
1 9 33 0.2246
0 20 18 0.1842
-15 14 25 0.2473

loop_
_geom_angle_atom_site_label_1
_geom_angle_atom_site_label_2
_geom_angle_atom_site_label_3
_geom_angle_site_symmetry_1
_geom_angle_site_symmetry_3
_geom_angle
_geom_angle_publ_flag
C1 N1 C2 . . 104.86(10) ?
C1 N2 C7 . . 108.02(10) ?
C1 N2 H2 . . 120.2(9) ?
C7 N2 H2 . . 131.7(9) ?
C11 N3 C12 . . 109.02(10) ?
C11 N3 H3 . . 126.4(10) ?
C12 N3 H3 . . 124.5(10) ?
C11 N4 C17 . . 109.51(10) ?
C11 N4 H4 . . 122.3(11) ?
C17 N4 H4 . . 127.7(11) ?
N1 C1 N2 . . 112.50(11) ?
N1 C1 C8 . . 128.54(10) ?
N2 C1 C8 . . 118.96(11) ?
C3 C2 N1 . . 130.46(12) ?
C3 C2 C7 . . 119.99(12) ?
N1 C2 C7 . . 109.55(11) ?
C4 C3 C2 . . 117.62(15) ?
C4 C3 H3A . . 121.2 ?
C2 C3 H3A . . 121.2 ?
C3 C4 C5 . . 121.58(16) ?
C3 C4 H4A . . 119.2 ?
C5 C4 H4A . . 119.2 ?
C6 C5 C4 . . 121.89(14) ?
C6 C5 H5 . . 119.1 ?
C4 C5 H5 . . 119.1 ?
C5 C6 C7 . . 116.60(15) ?
C5 C6 H6 . . 121.7 ?
C7 C6 H6 . . 121.7 ?
N2 C7 C6 . . 132.60(13) ?
N2 C7 C2 . . 105.08(10) ?
C6 C7 C2 . . 122.32(13) ?
C1 C8 C9 . . 116.07(11) ?
C1 C8 H8A . . 108.3 ?
C9 C8 H8A . . 108.3 ?
C1 C8 H8B . . 108.3 ?
C9 C8 H8B . . 108.3 ?
H8A C8 H8B . . 107.4 ?
C8 C9 C10 . . 113.20(11) ?
C8 C9 H9A . . 108.9 ?
C10 C9 H9A . . 108.9 ?
C8 C9 H9B . . 108.9 ?
C10 C9 H9B . . 108.9 ?
H9A C9 H9B . . 107.8 ?
C11 C10 C9 . . 111.09(11) ?
C11 C10 H10A . . 109.4 ?
C9 C10 H10A . . 109.4 ?
C11 C10 H10B . . 109.4 ?
C9 C10 H10B . . 109.4 ?
H10A C10 H10B . . 108.0 ?
N3 C11 N4 . . 108.96(10) ?
N3 C11 C10 . . 126.19(11) ?
N4 C11 C10 . . 124.80(10) ?
N3 C12 C13 . . 131.16(12) ?
N3 C12 C17 . . 106.91(10) ?
C13 C12 C17 . . 121.92(12) ?
C14 C13 C12 . . 116.31(13) ?
C14 C13 H13 . . 121.8 ?
C12 C13 H13 . . 121.8 ?
C13 C14 C15 . . 121.82(13) ?
C13 C14 H14 . . 119.1 ?
C15 C14 H14 . . 119.1 ?
C16 C15 C14 . . 121.98(14) ?
C16 C15 H15 . . 119.0 ?
C14 C15 H15 . . 119.0 ?
C15 C16 C17 . . 116.41(13) ?
C15 C16 H16 . . 121.8 ?
C17 C16 H16 . . 121.8 ?
C16 C17 N4 . . 132.87(11) ?
C16 C17 C12 . . 121.54(11) ?
N4 C17 C12 . . 105.59(10) ?
C18 N5 C19 . . 105.11(10) ?
C18 N6 C24 . . 107.69(10) ?
C18 N6 H6A . . 121.8(9) ?
C24 N6 H6A . . 130.4(9) ?
N5 C18 N6 . . 112.55(10) ?
N5 C18 C25 . . 124.47(10) ?
N6 C18 C25 . . 122.98(10) ?
C20 C19 N5 . . 129.82(12) ?
C20 C19 C24 . . 120.47(12) ?
N5 C19 C24 . . 109.69(10) ?
C21 C20 C19 . . 117.68(13) ?
C21 C20 H20 . . 121.2 ?
C19 C20 H20 . . 121.2 ?
C20 C21 C22 . . 121.31(14) ?
C20 C21 H21 . . 119.3 ?
C22 C21 H21 . . 119.3 ?
C23 C22 C21 . . 121.81(14) ?
C23 C22 H22 . . 119.1 ?
C21 C22 H22 . . 119.1 ?
C22 C23 C24 . . 116.82(13) ?
C22 C23 H23 . . 121.6 ?
C24 C23 H23 . . 121.6 ?
N6 C24 C23 . . 133.16(11) ?
N6 C24 C19 . . 104.94(10) ?
C23 C24 C19 . . 121.89(11) ?
C18 C25 C26 . . 113.19(11) ?
C18 C25 H25A . . 108.9 ?
C26 C25 H25A . . 108.9 ?
C18 C25 H25B . . 108.9 ?
C26 C25 H25B . . 108.9 ?
H25A C25 H25B . . 107.8 ?
C25 C26 C25 2_556 . 111.10(14) ?
C25 C26 H26A 2_556 . 109.4 ?
C25 C26 H26A . . 109.4 ?
C25 C26 H26B 2_556 . 109.4 ?
C25 C26 H26B . . 109.4 ?
H26A C26 H26B . . 108.0 ?
O2 C27 O1 . . 124.43(9) ?
O2 C27 C28 . . 117.82(9) ?
O1 C27 C28 . . 117.73(9) ?
C29 C28 C33 . . 119.94(9) ?
C29 C28 C27 . . 119.76(9) ?
C33 C28 C27 . . 120.24(9) ?
C28 C29 C30 . . 120.36(9) ?
C28 C29 H29 . . 119.8 ?
C30 C29 H29 . . 119.8 ?
O30 C30 C29 . . 122.21(9) ?
O30 C30 C31 . . 117.75(8) ?
C29 C30 C31 . . 120.02(9) ?
C30 O30 H30 . . 107.7(11) ?
O31 C31 C32 . . 121.88(9) ?
O31 C31 C30 . . 118.67(9) ?
C32 C31 C30 . . 119.44(9) ?
C31 O31 H31 . . 110.8(11) ?
O32 C32 C33 . . 123.76(10) ?
O32 C32 C31 . . 116.02(9) ?
C33 C32 C31 . . 120.21(9) ?
C32 O32 H32 . . 110.7(11) ?
C28 C33 C32 . . 119.91(10) ?
C28 C33 H33 . . 120.0 ?
C32 C33 H33 . . 120.0 ?

loop_
_geom_bond_atom_site_label_1
_geom_bond_atom_site_label_2
_geom_bond_site_symmetry_2
_geom_bond_distance
_geom_bond_publ_flag
N1 C1 . 1.3230(16) ?
N1 C2 . 1.3950(15) ?
N2 C1 . 1.3520(14) ?
N2 C7 . 1.3712(17) ?
N2 H2 . 0.936(16) ?
N3 C11 . 1.3282(14) ?
N3 C12 . 1.3831(15) ?
N3 H3 . 0.880(16) ?
N4 C11 . 1.3330(16) ?
N4 C17 . 1.3872(15) ?
N4 H4 . 0.867(16) ?
C1 C8 . 1.4841(18) ?
C2 C3 . 1.390(2) ?
C2 C7 . 1.4007(17) ?
C3 C4 . 1.382(2) ?
C3 H3A . 0.9300 ?
C4 C5 . 1.392(3) ?
C4 H4A . 0.9300 ?
C5 C6 . 1.371(3) ?
C5 H5 . 0.9300 ?
C6 C7 . 1.3921(18) ?
C6 H6 . 0.9300 ?
C8 C9 . 1.5158(16) ?
C8 H8A . 0.9700 ?
C8 H8B . 0.9700 ?
C9 C10 . 1.5298(19) ?
C9 H9A . 0.9700 ?
C9 H9B . 0.9700 ?
C10 C11 . 1.4814(16) ?
C10 H10A . 0.9700 ?
C10 H10B . 0.9700 ?
C12 C13 . 1.3874(16) ?
C12 C17 . 1.3909(16) ?
C13 C14 . 1.371(2) ?
C13 H13 . 0.9300 ?
C14 C15 . 1.397(2) ?
C14 H14 . 0.9300 ?
C15 C16 . 1.375(2) ?
C15 H15 . 0.9300 ?
C16 C17 . 1.3838(18) ?
C16 H16 . 0.9300 ?
N5 C18 . 1.3184(15) ?
N5 C19 . 1.3922(15) ?
N6 C18 . 1.3496(15) ?
N6 C24 . 1.3822(14) ?
N6 H6A . 0.893(15) ?
C18 C25 . 1.4910(15) ?
C19 C20 . 1.3920(18) ?
C19 C24 . 1.3933(17) ?
C20 C21 . 1.378(2) ?
C20 H20 . 0.9300 ?
C21 C22 . 1.392(2) ?
C21 H21 . 0.9300 ?
C22 C23 . 1.377(2) ?
C22 H22 . 0.9300 ?
C23 C24 . 1.3909(17) ?
C23 H23 . 0.9300 ?
C25 C26 . 1.5293(15) ?
C25 H25A . 0.9700 ?
C25 H25B . 0.9700 ?
C26 H26A . 0.9700 ?
C26 H26B . 0.9700 ?
C27 O2 . 1.2545(12) ?
C27 O1 . 1.2648(13) ?
C27 C28 . 1.5024(13) ?
C28 C29 . 1.3876(14) ?
C28 C33 . 1.3910(14) ?
C29 C30 . 1.3903(13) ?
C29 H29 . 0.9300 ?
C30 O30 . 1.3665(13) ?
C30 C31 . 1.3973(14) ?
O30 H30 . 0.946(18) ?
C31 O31 . 1.3629(11) ?
C31 C32 . 1.3953(15) ?
O31 H31 . 0.894(18) ?
C32 O32 . 1.3521(12) ?
C32 C33 . 1.3946(13) ?
O32 H32 . 0.948(19) ?
C33 H33 . 0.9300 ?

loop_
_geom_hbond_atom_site_label_D
_geom_hbond_atom_site_label_H
_geom_hbond_atom_site_label_A
_geom_hbond_site_symmetry_A
_geom_hbond_distance_DH
_geom_hbond_distance_HA
_geom_hbond_distance_DA
_geom_hbond_angle_DHA
_geom_hbond_publ_flag
N2 H2 O2 6_665 0.936(16) 1.924(17) 2.8204(14) 159.7(13) yes
N3 H3 O1 . 0.880(16) 1.832(16) 2.6433(13) 152.4(14) yes
N4 H4 O30 4_546 0.867(16) 2.043(16) 2.8509(12) 154.6(14) yes
N4 H4 O31 4_546 0.867(16) 2.394(16) 3.0199(14) 129.5(13) yes
N6 H6A O1 2_556 0.893(15) 1.955(16) 2.8018(12) 157.9(13) yes
O30 H30 N1 4_556 0.946(18) 1.785(18) 2.7238(12) 171.3(16) yes
O31 H31 O2 6_665 0.894(18) 1.882(18) 2.7314(11) 157.8(16) yes
O32 H32 N5 . 0.948(19) 1.717(19) 2.6515(14) 167.9(16) yes
C8 H8A O32 . 0.97 2.52 3.4736(17) 167.9 no
C10 H10B N1 . 0.97 2.64 3.2566(16) 122.1 no

loop_
_geom_torsion_atom_site_label_1
_geom_torsion_atom_site_label_2
_geom_torsion_atom_site_label_3
_geom_torsion_atom_site_label_4
_geom_torsion_site_symmetry_1
_geom_torsion_site_symmetry_2
_geom_torsion_site_symmetry_3
_geom_torsion_site_symmetry_4
_geom_torsion
_geom_torsion_publ_flag
C2 N1 C1 N2 . . . . -0.44(14) ?
C2 N1 C1 C8 . . . . 179.31(12) ?
C7 N2 C1 N1 . . . . 0.51(14) ?
C7 N2 C1 C8 . . . . -179.26(11) ?
C1 N1 C2 C3 . . . . -179.18(15) ?
C1 N1 C2 C7 . . . . 0.21(14) ?
N1 C2 C3 C4 . . . . 179.44(15) ?
C7 C2 C3 C4 . . . . 0.1(2) ?
C2 C3 C4 C5 . . . . -0.3(3) ?
C3 C4 C5 C6 . . . . 0.3(3) ?
C4 C5 C6 C7 . . . . -0.2(3) ?
C1 N2 C7 C6 . . . . 179.15(14) ?
C1 N2 C7 C2 . . . . -0.35(13) ?
C5 C6 C7 N2 . . . . -179.35(15) ?
C5 C6 C7 C2 . . . . 0.1(2) ?
C3 C2 C7 N2 . . . . 179.55(13) ?
N1 C2 C7 N2 . . . . 0.09(14) ?
C3 C2 C7 C6 . . . . 0.0(2) ?
N1 C2 C7 C6 . . . . -179.47(12) ?
N1 C1 C8 C9 . . . . -9.7(2) ?
N2 C1 C8 C9 . . . . 170.03(11) ?
C1 C8 C9 C10 . . . . -63.93(16) ?
C8 C9 C10 C11 . . . . 179.45(11) ?
C12 N3 C11 N4 . . . . 0.14(15) ?
C12 N3 C11 C10 . . . . -177.42(13) ?
C17 N4 C11 N3 . . . . 0.16(16) ?
C17 N4 C11 C10 . . . . 177.76(13) ?
C9 C10 C11 N3 . . . . 103.86(15) ?
C9 C10 C11 N4 . . . . -73.33(17) ?
C11 N3 C12 C13 . . . . -179.73(15) ?
C11 N3 C12 C17 . . . . -0.38(15) ?
N3 C12 C13 C14 . . . . 177.75(15) ?
C17 C12 C13 C14 . . . . -1.5(2) ?
C12 C13 C14 C15 . . . . 1.5(3) ?
C13 C14 C15 C16 . . . . -0.3(3) ?
C14 C15 C16 C17 . . . . -0.9(3) ?
C15 C16 C17 N4 . . . . -178.51(16) ?
C15 C16 C17 C12 . . . . 0.9(2) ?
C11 N4 C17 C16 . . . . 179.11(16) ?
C11 N4 C17 C12 . . . . -0.39(15) ?
N3 C12 C17 C16 . . . . -179.11(13) ?
C13 C12 C17 C16 . . . . 0.3(2) ?
N3 C12 C17 N4 . . . . 0.46(15) ?
C13 C12 C17 N4 . . . . 179.89(13) ?
C19 N5 C18 N6 . . . . -0.52(15) ?
C19 N5 C18 C25 . . . . 178.77(11) ?
C24 N6 C18 N5 . . . . -0.21(14) ?
C24 N6 C18 C25 . . . . -179.51(11) ?
C18 N5 C19 C20 . . . . 179.82(16) ?
C18 N5 C19 C24 . . . . 1.06(15) ?
N5 C19 C20 C21 . . . . -179.31(16) ?
C24 C19 C20 C21 . . . . -0.7(2) ?
C19 C20 C21 C22 . . . . 1.5(3) ?
C20 C21 C22 C23 . . . . -0.8(3) ?
C21 C22 C23 C24 . . . . -0.7(3) ?
C18 N6 C24 C23 . . . . -178.24(15) ?
C18 N6 C24 C19 . . . . 0.84(14) ?
C22 C23 C24 N6 . . . . -179.50(15) ?
C22 C23 C24 C19 . . . . 1.5(2) ?
C20 C19 C24 N6 . . . . 179.93(14) ?
N5 C19 C24 N6 . . . . -1.18(15) ?
C20 C19 C24 C23 . . . . -0.9(2) ?
N5 C19 C24 C23 . . . . 178.03(13) ?
N5 C18 C25 C26 . . . . -86.02(14) ?
N6 C18 C25 C26 . . . . 93.19(13) ?
C18 C25 C26 C25 . . . 2_556 172.70(12) ?
O2 C27 C28 C29 . . . . 18.00(15) ?
O1 C27 C28 C29 . . . . -160.52(10) ?
O2 C27 C28 C33 . . . . -164.68(10) ?
O1 C27 C28 C33 . . . . 16.80(15) ?
C33 C28 C29 C30 . . . . -2.24(16) ?
C27 C28 C29 C30 . . . . 175.09(9) ?
C28 C29 C30 O30 . . . . -177.66(10) ?
C28 C29 C30 C31 . . . . 0.45(16) ?
O30 C30 C31 O31 . . . . -0.48(16) ?
C29 C30 C31 O31 . . . . -178.67(10) ?
O30 C30 C31 C32 . . . . -179.25(10) ?
C29 C30 C31 C32 . . . . 2.55(16) ?
O31 C31 C32 O32 . . . . -1.24(16) ?
C30 C31 C32 O32 . . . . 177.49(10) ?
O31 C31 C32 C33 . . . . 177.48(10) ?
C30 C31 C32 C33 . . . . -3.78(16) ?
C29 C28 C33 C32 . . . . 1.01(16) ?
C27 C28 C33 C32 . . . . -176.32(9) ?
O32 C32 C33 C28 . . . . -179.36(10) ?
C31 C32 C33 C28 . . . . 2.02(16) ?
